data_7202732
loop_
_publ_author_name
'Krishnan, Subhashree Mallika'
'Patel, Niral M.'
'Knapp, Warren R.'
'Supkowski, Ronald M.'
'LaDuca, Robert L.'

_publ_section_title
;
 Oxoanion and cation effects on the structural morphology of
 coordination polymers incorporating a kinked organodiimine tethering
 ligand
;
_journal_issue 6
_journal_name_full CrystEngComm
_journal_page_first 503
_journal_paper_doi 10.1039/b701102d
_journal_volume 9
_journal_year 2007
_chemical_formula_sum 'C40 H40 Co2 N16 O14'
_chemical_formula_weight 1086.74
_chemical_name_systematic
;
?
;
_space_group_IT_number 9
_symmetry_cell_setting monoclinic
_symmetry_space_group_name_Hall 'C -2yc'
_symmetry_space_group_name_H-M 'C 1 c 1'
_atom_sites_solution_hydrogens geom
_atom_sites_solution_primary direct
_atom_sites_solution_secondary difmap
_audit_creation_method SHELXL-97
_cell_angle_alpha 90.00
_cell_angle_beta 133.517(3)
_cell_angle_gamma 90.00
_cell_formula_units_Z 4
_cell_length_a 24.00(2)
_cell_length_b 15.522(16)
_cell_length_c 16.523(17)
_cell_measurement_temperature 173(2)
_cell_volume 4464(7)
_computing_structure_refinement 'SHELXL-97 (Sheldrick, 1997)'
_computing_structure_solution 'SHELXS-97 (Sheldrick, 1990)'
_diffrn_ambient_temperature 173(2)
_diffrn_measured_fraction_theta_full 1.000
_diffrn_measured_fraction_theta_max 0.961
_diffrn_radiation_monochromator graphite
_diffrn_radiation_source 'fine-focus sealed tube'
_diffrn_radiation_type MoK\a
_diffrn_radiation_wavelength 0.71073
_diffrn_reflns_av_R_equivalents 0.0427
_diffrn_reflns_av_sigmaI/netI 0.0636
_diffrn_reflns_limit_h_max 31
_diffrn_reflns_limit_h_min -31
_diffrn_reflns_limit_k_max 20
_diffrn_reflns_limit_k_min -20
_diffrn_reflns_limit_l_max 22
_diffrn_reflns_limit_l_min -22
_diffrn_reflns_number 26859
_diffrn_reflns_theta_full 25.00
_diffrn_reflns_theta_max 28.56
_diffrn_reflns_theta_min 1.76
_exptl_absorpt_coefficient_mu 0.831
_exptl_absorpt_correction_T_max 1
_exptl_absorpt_correction_T_min 0.751
_exptl_absorpt_correction_type multi-scan
_exptl_absorpt_process_details SADABS
_exptl_crystal_colour pink
_exptl_crystal_density_diffrn 1.617
_exptl_crystal_density_method 'not measured'
_exptl_crystal_description block
_exptl_crystal_F_000 2232
_exptl_crystal_size_max 0.42
_exptl_crystal_size_mid 0.32
_exptl_crystal_size_min 0.30
_refine_diff_density_max 1.033
_refine_diff_density_min -0.700
_refine_diff_density_rms 0.095
_refine_ls_abs_structure_details 'Flack H D (1983), Acta Cryst. A39, 876-881'
_refine_ls_abs_structure_Flack 0.063(16)
_refine_ls_extinction_method none
_refine_ls_goodness_of_fit_ref 1.094
_refine_ls_hydrogen_treatment mixed
_refine_ls_matrix_type full
_refine_ls_number_parameters 673
_refine_ls_number_reflns 10675
_refine_ls_number_restraints 12
_refine_ls_restrained_S_all 1.093
_refine_ls_R_factor_all 0.0659
_refine_ls_R_factor_gt 0.0545
_refine_ls_shift/su_max 0.001
_refine_ls_shift/su_mean 0.000
_refine_ls_structure_factor_coef Fsqd
_refine_ls_weighting_details 'calc w=1/[\s^2^(Fo^2^)+(0.0316P)^2^+19.2133P] where P=(Fo^2^+2Fc^2^)/3'
_refine_ls_weighting_scheme calc
_refine_ls_wR_factor_gt 0.1183
_refine_ls_wR_factor_ref 0.1229
_reflns_number_gt 9318
_reflns_number_total 10675
_reflns_threshold_expression >2sigma(I)
_cod_data_source_file b701102d.txt
_cod_data_source_block mono2
_cod_depositor_comments
;
The following automatic conversions were performed:
'_symmetry_cell_setting' value 'Monoclinic' changed to 'monoclinic'
according to '/home/saulius/struct/CIF-dictionaries/cif_core.dic'
dictionary named 'cif_core.dic' version 2.4.1 from 2010-06-29.

Automatic conversion script
Id: cif_fix_enum 1527 2010-12-29 10:47:43Z saulius 
;
_cod_original_cell_volume 4463(8)
_cod_original_sg_symbol_H-M Cc
_cod_database_code 7202732

loop_
_symmetry_equiv_pos_as_xyz
'x, y, z'
'x, -y, z+1/2'
'x+1/2, y+1/2, z'
'x+1/2, -y+1/2, z+1/2'

loop_
_atom_site_label
_atom_site_type_symbol
_atom_site_fract_x
_atom_site_fract_y
_atom_site_fract_z
_atom_site_U_iso_or_equiv
_atom_site_adp_type
_atom_site_occupancy
_atom_site_symmetry_multiplicity
_atom_site_calc_flag
_atom_site_refinement_flags
_atom_site_disorder_assembly
_atom_site_disorder_group
Co1 Co 0.74090(3) 0.99134(4) 1.00112(4) 0.01345(13) Uani 1 1 d . . .
Co2 Co 0.82874(3) 0.49898(4) 1.58671(4) 0.01463(13) Uani 1 1 d . . .
N1 N 0.7129(2) 0.9200(2) 1.8676(3) 0.0158(7) Uani 1 1 d . . .
N2 N 0.7556(2) 0.5992(2) 1.5658(3) 0.0185(8) Uani 1 1 d . . .
N3 N 0.6348(2) 0.7696(3) 1.5974(3) 0.0230(9) Uani 1 1 d D . .
H3N H 0.5842(12) 0.773(4) 1.546(3) 0.028 Uiso 1 1 d D . .
N4 N 0.6703(2) 1.0969(2) 0.8935(3) 0.0175(8) Uani 1 1 d . . .
N5 N 0.3401(2) 1.4407(2) 0.5562(3) 0.0164(7) Uani 1 1 d . . .
N6 N 0.5425(2) 1.3095(3) 0.6901(3) 0.0206(8) Uani 1 1 d D . .
H6N H 0.556(3) 1.335(3) 0.657(4) 0.025 Uiso 1 1 d D . .
N7 N 0.8137(2) 0.8925(2) 1.1231(3) 0.0169(8) Uani 1 1 d . . .
N8 N 0.8658(2) 0.5818(2) 1.5276(3) 0.0179(8) Uani 1 1 d . . .
N9 N 0.9402(2) 0.7360(3) 1.4078(3) 0.0205(8) Uani 1 1 d D . .
H9N H 0.9903(12) 0.737(3) 1.450(4) 0.025 Uiso 1 1 d D . .
N10 N 0.9004(2) 0.3964(2) 1.6153(3) 0.0174(8) Uani 1 1 d . . .
N11 N 1.2324(2) 0.0640(2) 1.9361(3) 0.0201(8) Uani 1 1 d . . .
N12 N 1.0312(2) 0.1866(3) 1.6591(3) 0.0222(8) Uani 1 1 d D . .
H12N H 1.004(3) 0.161(3) 1.593(3) 0.027 Uiso 1 1 d D . .
N13 N 0.6124(2) 0.9085(3) 0.9936(3) 0.0257(9) Uani 1 1 d . . .
N14 N 0.9369(2) 0.5769(3) 1.8332(3) 0.0248(9) Uani 1 1 d . . .
N15 N 0.9178(2) 0.9072(3) 0.8892(3) 0.0278(9) Uani 1 1 d . . .
N16 N 1.1410(2) 0.8753(3) 1.6005(4) 0.0261(9) Uani 1 1 d . . .
O1 O 0.74299(19) 1.0491(2) 1.1192(3) 0.0212(7) Uani 1 1 d D . .
H1A H 0.7835(17) 1.042(4) 1.186(2) 0.025 Uiso 1 1 d D . .
H1B H 0.7004(16) 1.029(3) 1.093(4) 0.025 Uiso 1 1 d D . .
O2 O 0.8109(2) 0.4311(2) 1.6773(3) 0.0236(7) Uani 1 1 d D . .
H2A H 0.7649(15) 0.417(3) 1.643(4) 0.028 Uiso 1 1 d D . .
H2B H 0.833(3) 0.456(3) 1.739(3) 0.028 Uiso 1 1 d D . .
O3 O 0.63527(19) 0.9237(2) 0.9441(3) 0.0222(7) Uani 1 1 d . . .
O4 O 0.6139(3) 0.9675(3) 1.0453(4) 0.0504(12) Uani 1 1 d . . .
O5 O 0.5879(2) 0.8366(2) 0.9870(3) 0.0322(8) Uani 1 1 d . . .
O6 O 0.9788(2) 0.6388(3) 1.8913(3) 0.0366(9) Uani 1 1 d . . .
O7 O 0.93037(19) 0.5539(2) 1.7530(3) 0.0249(7) Uani 1 1 d . . .
O8 O 0.8992(3) 0.5403(3) 1.8499(4) 0.0524(13) Uani 1 1 d . . .
O9 O 0.8698(2) 0.9674(3) 0.8348(3) 0.0394(10) Uani 1 1 d . . .
O10 O 0.9817(2) 0.9233(3) 0.9836(3) 0.0443(11) Uani 1 1 d . . .
O11 O 0.9022(3) 0.8345(3) 0.8509(3) 0.0415(10) Uani 1 1 d . . .
O12 O 1.0765(2) 0.8565(3) 1.5637(3) 0.0424(10) Uani 1 1 d . . .
O13 O 1.1964(2) 0.8790(3) 1.7017(3) 0.0479(11) Uani 1 1 d . . .
O14 O 1.1509(3) 0.8883(4) 1.5374(4) 0.0566(13) Uani 1 1 d . . .
C1 C 0.7583(2) 0.8609(3) 1.8790(4) 0.0180(9) Uani 1 1 d . . .
H1 H 0.8076 0.8541 1.9491 0.022 Uiso 1 1 calc R . .
C2 C 0.7366(3) 0.8089(3) 1.7926(4) 0.0199(9) Uani 1 1 d . . .
H2 H 0.7702 0.7680 1.8051 0.024 Uiso 1 1 calc R . .
C3 C 0.6635(3) 0.8194(3) 1.6871(4) 0.0175(9) Uani 1 1 d . . .
C4 C 0.6163(3) 0.8831(3) 1.6740(4) 0.0195(9) Uani 1 1 d . . .
H4 H 0.5676 0.8935 1.6043 0.023 Uiso 1 1 calc R . .
C5 C 0.6426(3) 0.9296(3) 1.7651(4) 0.0230(10) Uani 1 1 d . . .
H5 H 0.6099 0.9702 1.7553 0.028 Uiso 1 1 calc R . .
C6 C 0.7871(3) 0.6732(3) 1.6231(4) 0.0220(10) Uani 1 1 d . . .
H6 H 0.8367 0.6860 1.6558 0.026 Uiso 1 1 calc R . .
C7 C 0.7507(3) 0.7313(3) 1.6365(4) 0.0201(9) Uani 1 1 d . . .
H7 H 0.7755 0.7813 1.6779 0.024 Uiso 1 1 calc R . .
C8 C 0.6753(3) 0.7134(3) 1.5862(4) 0.0201(9) Uani 1 1 d . . .
C9 C 0.6397(3) 0.6398(3) 1.5216(4) 0.0241(10) Uani 1 1 d . . .
H9 H 0.5891 0.6271 1.4843 0.029 Uiso 1 1 calc R . .
C10 C 0.6818(3) 0.5863(3) 1.5146(4) 0.0248(10) Uani 1 1 d . . .
H10 H 0.6575 0.5371 1.4709 0.030 Uiso 1 1 calc R . .
C11 C 0.6880(3) 1.1436(3) 0.8455(4) 0.0287(11) Uani 1 1 d . . .
H11 H 0.7306 1.1273 0.8578 0.034 Uiso 1 1 calc R . .
C12 C 0.6467(3) 1.2139(3) 0.7793(5) 0.0278(11) Uani 1 1 d . . .
H12 H 0.6615 1.2446 0.7483 0.033 Uiso 1 1 calc R . .
C13 C 0.5819(2) 1.2389(3) 0.7589(4) 0.0197(9) Uani 1 1 d . . .
C14 C 0.5625(3) 1.1911(3) 0.8072(4) 0.0229(10) Uani 1 1 d . . .
H14 H 0.5199 1.2055 0.7958 0.028 Uiso 1 1 calc R . .
C15 C 0.6080(3) 1.1213(3) 0.8726(4) 0.0199(10) Uani 1 1 d . . .
H15 H 0.5944 1.0892 0.9043 0.024 Uiso 1 1 calc R . .
C16 C 0.3738(3) 1.3848(3) 0.6405(4) 0.0267(11) Uani 1 1 d . . .
H16 H 0.3503 1.3754 0.6668 0.032 Uiso 1 1 calc R . .
C17 C 0.4414(3) 1.3396(3) 0.6920(4) 0.0260(10) Uani 1 1 d . . .
H17 H 0.4633 1.3038 0.7527 0.031 Uiso 1 1 calc R . .
C18 C 0.4756(3) 1.3496(3) 0.6492(4) 0.0173(9) Uani 1 1 d . . .
C19 C 0.4417(3) 1.4085(3) 0.5627(4) 0.0214(10) Uani 1 1 d . . .
H19 H 0.4634 1.4193 0.5339 0.026 Uiso 1 1 calc R . .
C20 C 0.3755(3) 1.4506(3) 0.5199(4) 0.0228(10) Uani 1 1 d . . .
H20 H 0.3537 1.4888 0.4614 0.027 Uiso 1 1 calc R . .
C21 C 0.8893(3) 0.9018(3) 1.2092(4) 0.0204(9) Uani 1 1 d . . .
H21 H 0.9144 0.9444 1.2048 0.024 Uiso 1 1 calc R . .
C22 C 0.9327(3) 0.8515(3) 1.3047(4) 0.0215(10) Uani 1 1 d . . .
H22 H 0.9853 0.8606 1.3625 0.026 Uiso 1 1 calc R . .
C23 C 0.8962(3) 0.7868(3) 1.3129(4) 0.0168(9) Uani 1 1 d . . .
C24 C 0.8181(3) 0.7741(3) 1.2219(4) 0.0179(9) Uani 1 1 d . . .
H24 H 0.7920 0.7306 1.2230 0.022 Uiso 1 1 calc R . .
C25 C 0.7802(3) 0.8264(3) 1.1306(4) 0.0200(9) Uani 1 1 d . . .
H25 H 0.7282 0.8161 1.0697 0.024 Uiso 1 1 calc R . .
C26 C 0.8228(3) 0.6479(3) 1.4580(4) 0.0200(9) Uani 1 1 d . . .
H26 H 0.7757 0.6579 1.4358 0.024 Uiso 1 1 calc R . .
C27 C 0.8448(3) 0.7012(3) 1.4182(4) 0.0218(9) Uani 1 1 d . . .
H27 H 0.8139 0.7476 1.3730 0.026 Uiso 1 1 calc R . .
C28 C 0.9137(3) 0.6861(3) 1.4453(4) 0.0173(9) Uani 1 1 d . . .
C29 C 0.9611(3) 0.6206(3) 1.5229(4) 0.0204(9) Uani 1 1 d . . .
H29 H 1.0092 0.6102 1.5486 0.024 Uiso 1 1 calc R . .
C30 C 0.9347(3) 0.5720(3) 1.5600(4) 0.0180(9) Uani 1 1 d . . .
H30 H 0.9668 0.5289 1.6117 0.022 Uiso 1 1 calc R . .
C31 C 0.9538(3) 0.3590(3) 1.7142(4) 0.0211(10) Uani 1 1 d . . .
H31 H 0.9614 0.3807 1.7737 0.025 Uiso 1 1 calc R . .
C32 C 0.9985(3) 0.2905(3) 1.7350(4) 0.0208(10) Uani 1 1 d . . .
H32 H 1.0339 0.2665 1.8061 0.025 Uiso 1 1 calc R . .
C33 C 0.9908(2) 0.2575(3) 1.6505(4) 0.0181(9) Uani 1 1 d . . .
C34 C 0.9345(3) 0.2952(3) 1.5450(4) 0.0191(9) Uani 1 1 d . . .
H34 H 0.9257 0.2743 1.4843 0.023 Uiso 1 1 calc R . .
C35 C 0.8927(2) 0.3627(3) 1.5321(4) 0.0173(9) Uani 1 1 d . . .
H35 H 0.8565 0.3874 1.4616 0.021 Uiso 1 1 calc R . .
C36 C 1.2165(3) 0.1456(3) 1.9429(4) 0.0195(9) Uani 1 1 d . . .
H36 H 1.2521 0.1736 2.0113 0.023 Uiso 1 1 calc R . .
C37 C 1.1516(3) 0.1903(3) 1.8564(4) 0.0200(9) Uani 1 1 d . . .
H37 H 1.1436 0.2464 1.8662 0.024 Uiso 1 1 calc R . .
C38 C 1.0989(3) 0.1499(3) 1.7545(4) 0.0200(9) Uani 1 1 d . . .
C39 C 1.1167(3) 0.0668(3) 1.7446(4) 0.0242(10) Uani 1 1 d . . .
H39 H 1.0836 0.0383 1.6764 0.029 Uiso 1 1 calc R . .
C40 C 1.1826(3) 0.0284(3) 1.8353(4) 0.0244(10) Uani 1 1 d . . .
H40 H 1.1936 -0.0263 1.8264 0.029 Uiso 1 1 calc R . .

loop_
_atom_site_aniso_label
_atom_site_aniso_U_11
_atom_site_aniso_U_22
_atom_site_aniso_U_33
_atom_site_aniso_U_23
_atom_site_aniso_U_13
_atom_site_aniso_U_12
Co1 0.0142(3) 0.0103(3) 0.0146(3) -0.0005(2) 0.0095(2) 0.0000(2)
Co2 0.0163(3) 0.0111(3) 0.0164(3) -0.0003(2) 0.0112(3) -0.0009(2)
N1 0.0127(17) 0.0167(18) 0.0170(18) -0.0002(14) 0.0099(16) 0.0000(14)
N2 0.022(2) 0.0120(17) 0.024(2) 0.0000(15) 0.0170(18) -0.0001(15)
N3 0.018(2) 0.028(2) 0.020(2) -0.0026(16) 0.0120(17) 0.0050(17)
N4 0.0184(19) 0.0124(17) 0.0216(19) -0.0014(14) 0.0137(17) -0.0023(14)
N5 0.0191(19) 0.0113(18) 0.0181(18) 0.0005(14) 0.0125(16) 0.0003(14)
N6 0.022(2) 0.0201(19) 0.027(2) 0.0107(16) 0.0196(18) 0.0103(16)
N7 0.022(2) 0.0102(17) 0.0174(18) -0.0005(14) 0.0129(17) 0.0010(15)
N8 0.0199(19) 0.0128(17) 0.0196(19) 0.0008(14) 0.0130(17) -0.0018(15)
N9 0.0130(18) 0.025(2) 0.0195(19) 0.0079(16) 0.0095(16) 0.0017(16)
N10 0.0157(18) 0.0181(19) 0.0165(18) -0.0014(15) 0.0103(16) -0.0020(15)
N11 0.0180(19) 0.019(2) 0.0205(19) 0.0001(16) 0.0122(17) 0.0015(16)
N12 0.022(2) 0.021(2) 0.0137(18) -0.0005(15) 0.0083(17) 0.0051(16)
N13 0.014(2) 0.038(3) 0.023(2) -0.0058(18) 0.0122(18) -0.0035(18)
N14 0.023(2) 0.027(2) 0.018(2) 0.0000(17) 0.0113(18) 0.0026(18)
N15 0.028(2) 0.032(2) 0.019(2) 0.0036(18) 0.0144(19) 0.0000(19)
N16 0.023(2) 0.028(2) 0.031(2) 0.0037(18) 0.020(2) 0.0026(17)
O1 0.0200(17) 0.0255(18) 0.0161(16) 0.0022(13) 0.0117(15) 0.0009(14)
O2 0.0264(19) 0.0226(18) 0.0270(18) -0.0008(14) 0.0204(17) -0.0041(14)
O3 0.0199(17) 0.0296(18) 0.0195(16) 0.0019(14) 0.0145(15) -0.0041(14)
O4 0.067(3) 0.041(2) 0.078(3) -0.028(2) 0.064(3) -0.022(2)
O5 0.033(2) 0.034(2) 0.034(2) -0.0048(17) 0.0250(18) -0.0140(17)
O6 0.037(2) 0.042(2) 0.030(2) -0.0184(17) 0.0233(18) -0.0152(18)
O7 0.0213(17) 0.036(2) 0.0204(16) -0.0054(15) 0.0155(15) 0.0000(15)
O8 0.077(3) 0.061(3) 0.043(2) -0.019(2) 0.051(3) -0.036(3)
O9 0.039(2) 0.041(2) 0.0260(19) 0.0049(17) 0.0176(18) 0.0109(18)
O10 0.037(2) 0.040(2) 0.0229(19) 0.0048(17) 0.0077(18) -0.0020(18)
O11 0.058(3) 0.034(2) 0.029(2) -0.0014(17) 0.028(2) -0.0062(19)
O12 0.0210(19) 0.074(3) 0.031(2) 0.010(2) 0.0175(18) -0.0044(19)
O13 0.029(2) 0.055(3) 0.036(2) -0.015(2) 0.013(2) -0.007(2)
O14 0.068(3) 0.075(4) 0.062(3) -0.003(3) 0.058(3) -0.012(3)
C1 0.013(2) 0.024(2) 0.014(2) 0.0007(17) 0.0082(18) -0.0006(17)
C2 0.021(2) 0.017(2) 0.023(2) 0.0022(18) 0.016(2) 0.0056(18)
C3 0.021(2) 0.017(2) 0.017(2) -0.0042(17) 0.014(2) 0.0010(17)
C4 0.020(2) 0.019(2) 0.020(2) -0.0017(17) 0.014(2) -0.0002(18)
C5 0.022(2) 0.025(3) 0.027(3) -0.002(2) 0.019(2) 0.0040(19)
C6 0.019(2) 0.021(2) 0.028(2) 0.0001(19) 0.018(2) 0.0001(18)
C7 0.022(2) 0.017(2) 0.023(2) -0.0032(18) 0.016(2) -0.0015(18)
C8 0.024(2) 0.019(2) 0.018(2) 0.0001(17) 0.015(2) 0.0053(18)
C9 0.014(2) 0.026(3) 0.025(2) -0.007(2) 0.011(2) -0.0035(19)
C10 0.026(3) 0.024(2) 0.028(2) -0.010(2) 0.020(2) -0.005(2)
C11 0.020(2) 0.035(3) 0.034(3) 0.013(2) 0.020(2) 0.014(2)
C12 0.028(3) 0.029(3) 0.041(3) 0.014(2) 0.029(3) 0.006(2)
C13 0.014(2) 0.013(2) 0.020(2) 0.0037(17) 0.0068(19) 0.0067(17)
C14 0.026(2) 0.023(2) 0.029(3) 0.008(2) 0.023(2) 0.0104(19)
C15 0.024(2) 0.018(2) 0.026(2) 0.0086(19) 0.020(2) 0.0070(19)
C16 0.029(3) 0.028(3) 0.036(3) 0.007(2) 0.028(3) 0.009(2)
C17 0.029(3) 0.018(2) 0.032(3) 0.012(2) 0.021(2) 0.0086(19)
C18 0.018(2) 0.0111(19) 0.022(2) 0.0004(16) 0.0133(19) 0.0005(16)
C19 0.024(2) 0.017(2) 0.032(3) 0.0041(19) 0.023(2) 0.0044(19)
C20 0.023(2) 0.021(2) 0.024(2) 0.0045(19) 0.016(2) 0.0047(19)
C21 0.021(2) 0.021(2) 0.023(2) 0.0029(18) 0.017(2) 0.0001(18)
C22 0.014(2) 0.026(2) 0.020(2) 0.0058(19) 0.010(2) 0.0032(19)
C23 0.023(2) 0.016(2) 0.017(2) 0.0010(17) 0.0152(19) 0.0025(17)
C24 0.020(2) 0.013(2) 0.022(2) 0.0019(17) 0.015(2) -0.0003(17)
C25 0.021(2) 0.016(2) 0.019(2) -0.0004(17) 0.012(2) -0.0008(18)
C26 0.015(2) 0.020(2) 0.023(2) 0.0004(18) 0.012(2) 0.0031(17)
C27 0.021(2) 0.017(2) 0.022(2) 0.0036(18) 0.013(2) 0.0036(18)
C28 0.018(2) 0.017(2) 0.014(2) -0.0018(17) 0.0095(19) -0.0023(17)
C29 0.020(2) 0.017(2) 0.023(2) 0.0031(18) 0.015(2) 0.0032(17)
C30 0.018(2) 0.011(2) 0.017(2) 0.0038(17) 0.0097(19) 0.0030(17)
C31 0.017(2) 0.026(2) 0.018(2) 0.0012(19) 0.010(2) 0.0014(18)
C32 0.023(2) 0.025(2) 0.015(2) 0.0037(18) 0.014(2) 0.0011(19)
C33 0.013(2) 0.019(2) 0.020(2) 0.0034(17) 0.0103(19) 0.0012(17)
C34 0.018(2) 0.018(2) 0.015(2) -0.0051(17) 0.0092(19) -0.0008(17)
C35 0.017(2) 0.017(2) 0.012(2) 0.0007(16) 0.0075(18) 0.0008(17)
C36 0.020(2) 0.024(2) 0.016(2) -0.0047(18) 0.013(2) -0.0045(19)
C37 0.019(2) 0.017(2) 0.023(2) -0.0018(17) 0.014(2) -0.0005(17)
C38 0.017(2) 0.017(2) 0.025(2) 0.0025(18) 0.014(2) 0.0038(17)
C39 0.019(2) 0.027(3) 0.018(2) -0.0090(19) 0.009(2) -0.0018(19)
C40 0.023(2) 0.017(2) 0.023(2) -0.0021(18) 0.012(2) 0.0057(18)

loop_
_atom_type_symbol
_atom_type_description
_atom_type_scat_dispersion_real
_atom_type_scat_dispersion_imag
_atom_type_scat_source
C C 0.0033 0.0016 'International Tables Vol C Tables 4.2.6.8 and 6.1.1.4'
H H 0.0000 0.0000 'International Tables Vol C Tables 4.2.6.8 and 6.1.1.4'
N N 0.0061 0.0033 'International Tables Vol C Tables 4.2.6.8 and 6.1.1.4'
O O 0.0106 0.0060 'International Tables Vol C Tables 4.2.6.8 and 6.1.1.4'
Co Co 0.3494 0.9721 'International Tables Vol C Tables 4.2.6.8 and 6.1.1.4'

loop_
_geom_angle_atom_site_label_1
_geom_angle_atom_site_label_2
_geom_angle_atom_site_label_3
_geom_angle
_geom_angle_site_symmetry_1
_geom_angle_site_symmetry_3
_geom_angle_publ_flag
O1 Co1 N1 165.71(14) . 1_554 ?
O1 Co1 N4 86.82(16) . . ?
N1 Co1 N4 91.88(16) 1_554 . ?
O1 Co1 N7 87.13(15) . . ?
N1 Co1 N7 94.22(16) 1_554 . ?
N4 Co1 N7 173.88(14) . . ?
O1 Co1 N5 94.88(14) . 4_575 ?
N1 Co1 N5 99.33(14) 1_554 4_575 ?
N4 Co1 N5 89.31(16) . 4_575 ?
N7 Co1 N5 90.29(16) . 4_575 ?
O1 Co1 O3 83.64(13) . . ?
N1 Co1 O3 82.12(13) 1_554 . ?
N4 Co1 O3 89.48(15) . . ?
N7 Co1 O3 90.77(15) . . ?
N5 Co1 O3 178.14(14) 4_575 . ?
O2 Co2 N11 90.72(17) . 4_454 ?
O2 Co2 N8 167.77(15) . . ?
N11 Co2 N8 101.47(17) 4_454 . ?
O2 Co2 N10 89.81(15) . . ?
N11 Co2 N10 88.69(16) 4_454 . ?
N8 Co2 N10 91.37(16) . . ?
O2 Co2 N2 86.20(15) . . ?
N11 Co2 N2 91.98(17) 4_454 . ?
N8 Co2 N2 92.40(16) . . ?
N10 Co2 N2 175.97(15) . . ?
O2 Co2 O7 84.31(16) . . ?
N11 Co2 O7 174.51(15) 4_454 . ?
N8 Co2 O7 83.54(17) . . ?
N10 Co2 O7 88.96(15) . . ?
N2 Co2 O7 90.03(15) . . ?
C1 N1 C5 116.6(4) . . ?
C1 N1 Co1 124.7(3) . 1_556 ?
C5 N1 Co1 118.5(3) . 1_556 ?
C6 N2 C10 115.3(4) . . ?
C6 N2 Co2 119.7(3) . . ?
C10 N2 Co2 123.8(3) . . ?
C3 N3 C8 127.9(4) . . ?
C3 N3 H3N 110(4) . . ?
C8 N3 H3N 122(4) . . ?
C15 N4 C11 116.5(4) . . ?
C15 N4 Co1 122.4(3) . . ?
C11 N4 Co1 121.0(3) . . ?
C16 N5 C20 115.1(4) . . ?
C16 N5 Co1 117.2(3) . 4_474 ?
C20 N5 Co1 127.6(3) . 4_474 ?
C13 N6 C18 131.5(4) . . ?
C13 N6 H6N 122(3) . . ?
C18 N6 H6N 106(3) . . ?
C21 N7 C25 116.0(4) . . ?
C21 N7 Co1 123.6(3) . . ?
C25 N7 Co1 118.3(3) . . ?
C26 N8 C30 115.8(4) . . ?
C26 N8 Co2 122.1(3) . . ?
C30 N8 Co2 122.1(3) . . ?
C23 N9 C28 126.6(4) . . ?
C23 N9 H9N 116(4) . . ?
C28 N9 H9N 117(3) . . ?
C31 N10 C35 114.8(4) . . ?
C31 N10 Co2 122.9(3) . . ?
C35 N10 Co2 122.3(3) . . ?
C40 N11 C36 115.6(4) . . ?
C40 N11 Co2 126.0(3) . 4 ?
C36 N11 Co2 118.2(3) . 4 ?
C38 N12 C33 128.5(4) . . ?
C38 N12 H12N 121(4) . . ?
C33 N12 H12N 110(4) . . ?
O5 N13 O4 121.1(4) . . ?
O5 N13 O3 119.9(4) . . ?
O4 N13 O3 118.9(4) . . ?
O6 N14 O8 120.5(4) . . ?
O6 N14 O7 118.5(4) . . ?
O8 N14 O7 120.9(4) . . ?
O11 N15 O10 120.6(5) . . ?
O11 N15 O9 121.0(4) . . ?
O10 N15 O9 118.5(4) . . ?
O13 N16 O14 119.1(5) . . ?
O13 N16 O12 119.4(4) . . ?
O14 N16 O12 121.5(5) . . ?
Co1 O1 H1A 115(4) . . ?
Co1 O1 H1B 97(4) . . ?
H1A O1 H1B 122(4) . . ?
Co2 O2 H2A 117(4) . . ?
Co2 O2 H2B 110(4) . . ?
H2A O2 H2B 112(4) . . ?
N13 O3 Co1 131.9(3) . . ?
N14 O7 Co2 129.3(3) . . ?
N1 C1 C2 124.1(4) . . ?
N1 C1 H1 117.9 . . ?
C2 C1 H1 117.9 . . ?
C3 C2 C1 118.4(4) . . ?
C3 C2 H2 120.8 . . ?
C1 C2 H2 120.8 . . ?
N3 C3 C2 123.6(4) . . ?
N3 C3 C4 118.8(4) . . ?
C2 C3 C4 117.6(4) . . ?
C5 C4 C3 119.3(4) . . ?
C5 C4 H4 120.3 . . ?
C3 C4 H4 120.3 . . ?
N1 C5 C4 123.8(4) . . ?
N1 C5 H5 118.1 . . ?
C4 C5 H5 118.1 . . ?
N2 C6 C7 124.3(4) . . ?
N2 C6 H6 117.8 . . ?
C7 C6 H6 117.8 . . ?
C6 C7 C8 118.5(4) . . ?
C6 C7 H7 120.8 . . ?
C8 C7 H7 120.8 . . ?
C9 C8 C7 118.6(4) . . ?
C9 C8 N3 119.8(4) . . ?
C7 C8 N3 121.6(4) . . ?
C10 C9 C8 117.8(4) . . ?
C10 C9 H9 121.1 . . ?
C8 C9 H9 121.1 . . ?
N2 C10 C9 125.4(4) . . ?
N2 C10 H10 117.3 . . ?
C9 C10 H10 117.3 . . ?
N4 C11 C12 123.7(4) . . ?
N4 C11 H11 118.2 . . ?
C12 C11 H11 118.2 . . ?
C11 C12 C13 119.0(4) . . ?
C11 C12 H12 120.5 . . ?
C13 C12 H12 120.5 . . ?
N6 C13 C14 126.2(4) . . ?
N6 C13 C12 115.8(4) . . ?
C14 C13 C12 118.1(4) . . ?
C15 C14 C13 118.3(4) . . ?
C15 C14 H14 120.9 . . ?
C13 C14 H14 120.9 . . ?
N4 C15 C14 124.4(4) . . ?
N4 C15 H15 117.8 . . ?
C14 C15 H15 117.8 . . ?
N5 C16 C17 125.1(5) . . ?
N5 C16 H16 117.4 . . ?
C17 C16 H16 117.4 . . ?
C16 C17 C18 118.1(4) . . ?
C16 C17 H17 120.9 . . ?
C18 C17 H17 120.9 . . ?
N6 C18 C19 117.2(4) . . ?
N6 C18 C17 125.6(4) . . ?
C19 C18 C17 117.0(4) . . ?
C20 C19 C18 119.4(4) . . ?
C20 C19 H19 120.3 . . ?
C18 C19 H19 120.3 . . ?
N5 C20 C19 125.1(5) . . ?
N5 C20 H20 117.4 . . ?
C19 C20 H20 117.4 . . ?
N7 C21 C22 123.9(4) . . ?
N7 C21 H21 118.1 . . ?
C22 C21 H21 118.1 . . ?
C21 C22 C23 119.0(4) . . ?
C21 C22 H22 120.5 . . ?
C23 C22 H22 120.5 . . ?
N9 C23 C24 123.6(4) . . ?
N9 C23 C22 118.6(4) . . ?
C24 C23 C22 117.7(4) . . ?
C25 C24 C23 119.1(4) . . ?
C25 C24 H24 120.5 . . ?
C23 C24 H24 120.5 . . ?
N7 C25 C24 124.2(4) . . ?
N7 C25 H25 117.9 . . ?
C24 C25 H25 117.9 . . ?
N8 C26 C27 123.3(4) . . ?
N8 C26 H26 118.4 . . ?
C27 C26 H26 118.4 . . ?
C26 C27 C28 120.4(4) . . ?
C26 C27 H27 119.8 . . ?
C28 C27 H27 119.8 . . ?
N9 C28 C29 118.8(4) . . ?
N9 C28 C27 124.5(4) . . ?
C29 C28 C27 116.5(4) . . ?
C30 C29 C28 118.4(4) . . ?
C30 C29 H29 120.8 . . ?
C28 C29 H29 120.8 . . ?
N8 C30 C29 125.3(4) . . ?
N8 C30 H30 117.4 . . ?
C29 C30 H30 117.4 . . ?
N10 C31 C32 124.8(5) . . ?
N10 C31 H31 117.6 . . ?
C32 C31 H31 117.6 . . ?
C33 C32 C31 119.8(4) . . ?
C33 C32 H32 120.1 . . ?
C31 C32 H32 120.1 . . ?
C32 C33 C34 116.7(4) . . ?
C32 C33 N12 125.9(4) . . ?
C34 C33 N12 117.3(4) . . ?
C35 C34 C33 119.4(4) . . ?
C35 C34 H34 120.3 . . ?
C33 C34 H34 120.3 . . ?
N10 C35 C34 124.5(4) . . ?
N10 C35 H35 117.8 . . ?
C34 C35 H35 117.8 . . ?
N11 C36 C37 124.8(4) . . ?
N11 C36 H36 117.6 . . ?
C37 C36 H36 117.6 . . ?
C36 C37 C38 118.2(4) . . ?
C36 C37 H37 120.9 . . ?
C38 C37 H37 120.9 . . ?
C37 C38 N12 125.0(4) . . ?
C37 C38 C39 117.6(4) . . ?
N12 C38 C39 117.2(4) . . ?
C40 C39 C38 119.5(4) . . ?
C40 C39 H39 120.2 . . ?
C38 C39 H39 120.2 . . ?
N11 C40 C39 124.1(4) . . ?
N11 C40 H40 118.0 . . ?
C39 C40 H40 118.0 . . ?

loop_
_geom_bond_atom_site_label_1
_geom_bond_atom_site_label_2
_geom_bond_distance
_geom_bond_site_symmetry_2
_geom_bond_publ_flag
Co1 O1 2.116(4) . ?
Co1 N1 2.122(4) 1_554 ?
Co1 N4 2.137(4) . ?
Co1 N7 2.149(4) . ?
Co1 N5 2.151(4) 4_575 ?
Co1 O3 2.265(4) . ?
Co2 O2 2.102(4) . ?
Co2 N11 2.137(4) 4_454 ?
Co2 N8 2.144(4) . ?
Co2 N10 2.144(4) . ?
Co2 N2 2.188(4) . ?
Co2 O7 2.235(4) . ?
N1 C1 1.335(6) . ?
N1 C5 1.342(6) . ?
N2 C6 1.342(6) . ?
N2 C10 1.351(6) . ?
N3 C3 1.365(6) . ?
N3 C8 1.409(6) . ?
N3 H3N 0.88(2) . ?
N4 C15 1.337(6) . ?
N4 C11 1.341(6) . ?
N5 C16 1.340(6) . ?
N5 C20 1.344(6) . ?
N6 C13 1.380(6) . ?
N6 C18 1.388(6) . ?
N6 H6N 0.89(2) . ?
N7 C21 1.335(6) . ?
N7 C25 1.361(6) . ?
N8 C26 1.344(6) . ?
N8 C30 1.350(6) . ?
N9 C23 1.384(6) . ?
N9 C28 1.389(6) . ?
N9 H9N 0.882(19) . ?
N10 C31 1.329(6) . ?
N10 C35 1.360(6) . ?
N11 C40 1.330(6) . ?
N11 C36 1.351(6) . ?
N12 C38 1.386(6) . ?
N12 C33 1.408(6) . ?
N12 H12N 0.89(2) . ?
N13 O5 1.230(6) . ?
N13 O4 1.237(6) . ?
N13 O3 1.281(5) . ?
N14 O6 1.236(6) . ?
N14 O8 1.249(6) . ?
N14 O7 1.274(5) . ?
N15 O11 1.219(6) . ?
N15 O10 1.247(6) . ?
N15 O9 1.258(6) . ?
N16 O13 1.227(6) . ?
N16 O14 1.234(6) . ?
N16 O12 1.248(6) . ?
O1 H1A 0.831(19) . ?
O1 H1B 0.848(19) . ?
O2 H2A 0.850(19) . ?
O2 H2B 0.849(19) . ?
C1 C2 1.392(6) . ?
C1 H1 0.9300 . ?
C2 C3 1.389(6) . ?
C2 H2 0.9300 . ?
C3 C4 1.404(6) . ?
C4 C5 1.370(7) . ?
C4 H4 0.9300 . ?
C5 H5 0.9300 . ?
C6 C7 1.375(6) . ?
C6 H6 0.9300 . ?
C7 C8 1.405(7) . ?
C7 H7 0.9300 . ?
C8 C9 1.384(7) . ?
C9 C10 1.374(7) . ?
C9 H9 0.9300 . ?
C10 H10 0.9300 . ?
C11 C12 1.370(7) . ?
C11 H11 0.9300 . ?
C12 C13 1.402(7) . ?
C12 H12 0.9300 . ?
C13 C14 1.384(7) . ?
C14 C15 1.381(6) . ?
C14 H14 0.9300 . ?
C15 H15 0.9300 . ?
C16 C17 1.394(7) . ?
C16 H16 0.9300 . ?
C17 C18 1.414(7) . ?
C17 H17 0.9300 . ?
C18 C19 1.392(6) . ?
C19 C20 1.379(7) . ?
C19 H19 0.9300 . ?
C20 H20 0.9300 . ?
C21 C22 1.387(6) . ?
C21 H21 0.9300 . ?
C22 C23 1.398(6) . ?
C22 H22 0.9300 . ?
C23 C24 1.390(6) . ?
C24 C25 1.369(6) . ?
C24 H24 0.9300 . ?
C25 H25 0.9300 . ?
C26 C27 1.369(7) . ?
C26 H26 0.9300 . ?
C27 C28 1.405(7) . ?
C27 H27 0.9300 . ?
C28 C29 1.401(6) . ?
C29 C30 1.371(7) . ?
C29 H29 0.9300 . ?
C30 H30 0.9300 . ?
C31 C32 1.377(7) . ?
C31 H31 0.9300 . ?
C32 C33 1.374(7) . ?
C32 H32 0.9300 . ?
C33 C34 1.401(6) . ?
C34 C35 1.361(6) . ?
C34 H34 0.9300 . ?
C35 H35 0.9300 . ?
C36 C37 1.373(6) . ?
C36 H36 0.9300 . ?
C37 C38 1.376(7) . ?
C37 H37 0.9300 . ?
C38 C39 1.404(7) . ?
C39 C40 1.355(7) . ?
C39 H39 0.9300 . ?
C40 H40 0.9300 . ?
